data_4343543
loop_
_publ_author_name
'Vologzhanina, Anna V.'
'Belov, Alexander S.'
'Novikov, Valentin V.'
'Dolganov, Alexander V.'
'Romanenko, Galina V.'
'Ovcharenko, Victor I.'
'Korlyukov, Alexander A.'
'Buzin, Mikhail I.'
'Voloshin, Yan Z.'

_publ_section_title
;
 Synthesis and Temperature-Induced Structural Phase and Spin Transitions
 in Hexadecylboron-Capped Cobalt(II) Hexachloroclathrochelate and Its
 Diamagnetic Iron(II)-Encapsulating Analogue.
;
_journal_issue 12
_journal_name_full 'Inorganic chemistry'
_journal_page_first 5827
_journal_page_last 5838
_journal_paper_doi 10.1021/acs.inorgchem.5b00546
_journal_volume 54
_journal_year 2015
_chemical_formula_moiety 'C38 H66 B2 Cl6 Co N6 O6'
_chemical_formula_sum 'C38 H66 B2 Cl6 Co N6 O6'
_chemical_formula_weight 996.22
_chemical_name_systematic
;
 ? 
;
_space_group_crystal_system monoclinic
_space_group_IT_number 15
_space_group_name_Hall '-C 2yc'
_space_group_name_H-M_alt 'C 1 2/c 1'
_symmetry_space_group_name_Hall '-C 2yc'
_symmetry_space_group_name_H-M 'C 1 2/c 1'
_atom_sites_solution_hydrogens geom
_atom_sites_solution_primary direct
_atom_sites_solution_secondary difmap
_audit_creation_method SHELXL-97
_cell_angle_alpha 90.00
_cell_angle_beta 101.225(11)
_cell_angle_gamma 90.00
_cell_formula_units_Z 4
_cell_length_a 43.99(2)
_cell_length_b 7.938(4)
_cell_length_c 13.853(8)
_cell_measurement_reflns_used 1716
_cell_measurement_temperature 40(2)
_cell_measurement_theta_max 19.58
_cell_measurement_theta_min 2.93
_cell_volume 4745(4)
_computing_cell_refinement 'APEX2 (Bruker, 2005)'
_computing_data_collection 'APEX2 (Bruker, 2005)'
_computing_data_reduction 'APEX2 (Bruker, 2005)'
_computing_molecular_graphics 'SHELXTL ver. 5.1 (Sheldrick, 2008)'
_computing_publication_material 'SHELXTL ver. 5.1 (Sheldrick, 2008)'
_computing_structure_refinement 'SHELXTL ver. 5.1 (Sheldrick, 2008)'
_computing_structure_solution 'SHELXTL ver. 5.1 (Sheldrick, 2008)'
_diffrn_ambient_temperature 40(2)
_diffrn_measured_fraction_theta_full 0.986
_diffrn_measured_fraction_theta_max 0.986
_diffrn_measurement_device_type 'Bruker APEX-II CCD'
_diffrn_measurement_method '\f and \w scans'
_diffrn_radiation_monochromator graphite
_diffrn_radiation_type MoK\a
_diffrn_radiation_wavelength 0.71073
_diffrn_reflns_av_R_equivalents 0.1611
_diffrn_reflns_av_unetI/netI 0.1800
_diffrn_reflns_limit_h_max 53
_diffrn_reflns_limit_h_min -52
_diffrn_reflns_limit_k_max 9
_diffrn_reflns_limit_k_min -9
_diffrn_reflns_limit_l_max 17
_diffrn_reflns_limit_l_min -17
_diffrn_reflns_number 13674
_diffrn_reflns_theta_full 26.00
_diffrn_reflns_theta_max 26.00
_diffrn_reflns_theta_min 2.83
_diffrn_source 'fine-focus sealed tube'
_diffrn_standards_number 0
_exptl_absorpt_coefficient_mu 0.749
_exptl_absorpt_correction_T_max 0.3679
_exptl_absorpt_correction_T_min 0.2770
_exptl_absorpt_correction_type multi-scan
_exptl_absorpt_process_details 'SADABS (Sheldrick, 1998)'
_exptl_crystal_colour brown
_exptl_crystal_density_diffrn 1.394
_exptl_crystal_density_method 'not measured'
_exptl_crystal_description plate
_exptl_crystal_F_000 2092
_exptl_crystal_size_max 0.45
_exptl_crystal_size_mid 0.35
_exptl_crystal_size_min 0.01
_refine_diff_density_max 0.779
_refine_diff_density_min -0.627
_refine_diff_density_rms 0.117
_refine_ls_extinction_method none
_refine_ls_goodness_of_fit_ref 1.024
_refine_ls_hydrogen_treatment constr
_refine_ls_matrix_type full
_refine_ls_number_parameters 268
_refine_ls_number_reflns 4596
_refine_ls_number_restraints 12
_refine_ls_restrained_S_all 1.025
_refine_ls_R_factor_all 0.1434
_refine_ls_R_factor_gt 0.0766
_refine_ls_shift/su_max 0.000
_refine_ls_shift/su_mean 0.000
_refine_ls_structure_factor_coef Fsqd
_refine_ls_weighting_details 'calc w=1/[\s^2^(Fo^2^)+(0.0500P)^2^+0.0000P] where P=(Fo^2^+2Fc^2^)/3'
_refine_ls_weighting_scheme calc
_refine_ls_wR_factor_gt 0.1588
_refine_ls_wR_factor_ref 0.1759
_reflns_number_gt 2329
_reflns_number_total 4596
_reflns_threshold_expression I>2\s(I)
_cod_data_source_file ic5b00546_si_002.cif
_cod_data_source_block al17a_40
_cod_database_code 4343543
_olex2_refinement_description
;
1. Others
 Fixed U12: Co1(0)
 Fixed U23: Co1(0)
 Fixed Uiso: H4A(0.027) H4B(0.027) H5A(0.03) H5B(0.03) H6A(0.031) H6B(0.031)
 H7A(0.033) H7B(0.033) H8A(0.034) H8B(0.034) H9A(0.034) H9B(0.034) H10A(0.035)
 H10B(0.035) H11A(0.037) H11B(0.037) H12A(0.035) H12B(0.035) H13A(0.034)
 H13B(0.034) H14A(0.036) H14B(0.036) H15A(0.034) H15B(0.034) H16A(0.034)
 H16B(0.034) H17A(0.033) H17B(0.033) H18A(0.032) H18B(0.032) H19A(0.046)
 H19B(0.046) H19C(0.046)
 Fixed X: Co1(0) H4A(0.1177) H4B(0.1157) H5A(0.104) H5B(0.1156) H6A(0.1542)
 H6B(0.1655) H7A(0.1438) H7B(0.1583) H8A(0.2074) H8B(0.1929) H9A(0.1989)
 H9B(0.1836) H10A(0.2321) H10B(0.2473) H11A(0.2235) H11B(0.2384) H12A(0.272)
 H12B(0.287) H13A(0.2637) H13B(0.2783) H14A(0.3122) H14B(0.3269) H15A(0.3036)
 H15B(0.3189) H16A(0.3674) H16B(0.3523) H17A(0.3592) H17B(0.3421) H18A(0.3902)
 H18B(0.4069) H19A(0.4148) H19B(0.3979) H19C(0.3782)
 Fixed Y: H4A(0.5771) H4B(0.3912) H5A(0.5291) H5B(0.6992) H6A(0.4108)
 H6B(0.5875) H7A(0.5504) H7B(0.7192) H8A(0.5849) H8B(0.4152) H9A(0.7228)
 H9B(0.5554) H10A(0.4163) H10B(0.5844) H11A(0.5538) H11B(0.7227) H12A(0.4166)
 H12B(0.5839) H13A(0.5572) H13B(0.7255) H14A(0.4212) H14B(0.5895) H15A(0.5634)
 H15B(0.7298) H16A(0.5919) H16B(0.4229) H17A(0.7283) H17B(0.5649) H18A(0.4134)
 H18B(0.5822) H19A(0.5351) H19B(0.7117) H19C(0.5529)
 Fixed Z: Co1(0.25) H4A(0.3271) H4B(0.2821) H5A(0.1192) H5B(0.1761)
 H6A(0.1748) H6B(0.2248) H7A(0.0161) H7B(0.0689) H8A(0.1128) H8B(0.0608) H9A(-
 0.0413) H9B(-0.0939) H10A(-0.052) H10B(-0.0003) H11A(-0.2073) H11B(-0.1557)
 H12A(-0.1652) H12B(-0.1119) H13A(-0.3194) H13B(-0.2665) H14A(-0.2756) H14B(-
 0.2227) H15A(-0.4302) H15B(-0.3767) H16A(-0.3367) H16B(-0.3874) H17A(-0.4902)
 H17B(-0.5423) H18A(-0.5022) H18B(-0.456) H19A(-0.6206) H19B(-0.6119) H19C(-
 0.66)
;

loop_
_space_group_symop_id
_space_group_symop_operation_xyz
1 'x, y, z'
2 '-x, y, -z+1/2'
3 'x+1/2, y+1/2, z'
4 '-x+1/2, y+1/2, -z+1/2'
5 '-x, -y, -z'
6 'x, -y, z-1/2'
7 '-x+1/2, -y+1/2, -z'
8 'x+1/2, -y+1/2, z-1/2'

loop_
_atom_site_label
_atom_site_type_symbol
_atom_site_fract_x
_atom_site_fract_y
_atom_site_fract_z
_atom_site_U_iso_or_equiv
_atom_site_adp_type
_atom_site_occupancy
_atom_site_symmetry_multiplicity
_atom_site_calc_flag
_atom_site_refinement_flags
Co1 Co 0.0000 0.52149(14) 0.2500 0.0342(4) Uani 1 2 d S
Cl1 Cl 0.03840(4) 1.03446(16) 0.26038(12) 0.0267(4) Uani 1 1 d .
Cl2 Cl 0.02768(4) 0.22795(17) -0.00004(11) 0.0245(4) Uani 1 1 d .
Cl3 Cl -0.04784(4) 0.23806(18) -0.02104(11) 0.0260(4) Uani 1 1 d .
B1 B 0.07220(19) 0.5076(8) 0.2647(5) 0.0231(18) Uani 1 1 d .
O1 O 0.05966(9) 0.6886(4) 0.2601(3) 0.0207(10) Uani 1 1 d .
O2 O 0.05650(10) 0.4099(4) 0.1761(3) 0.0212(10) Uani 1 1 d .
O3 O -0.06413(10) 0.4249(4) 0.1425(3) 0.0238(10) Uani 1 1 d .
N1 N 0.02854(12) 0.7034(5) 0.2531(3) 0.0209(12) Uani 1 1 d .
N2 N 0.02478(13) 0.4099(5) 0.1602(4) 0.0218(12) Uani 1 1 d .
N3 N -0.03313(13) 0.4179(5) 0.1439(4) 0.0220(12) Uani 1 1 d .
C1 C 0.01677(13) 0.8551(7) 0.2534(4) 0.0179(14) Uani 1 1 d U
C2 C 0.00973(15) 0.3304(7) 0.0824(4) 0.0176(14) Uani 1 1 d .
C3 C -0.02390(15) 0.3359(7) 0.0725(4) 0.0175(14) Uani 1 1 d U
C4 C 0.10789(14) 0.5078(7) 0.2701(4) 0.0226(15) Uani 1 1 d .
H4A H 0.1177 0.5771 0.3271 0.027 Uiso 1 1 calc R
H4B H 0.1157 0.3912 0.2821 0.027 Uiso 1 1 calc R
C5 C 0.11812(15) 0.5752(7) 0.1777(5) 0.0253(16) Uani 1 1 d .
H5A H 0.1040 0.5291 0.1192 0.030 Uiso 1 1 calc R
H5B H 0.1156 0.6992 0.1761 0.030 Uiso 1 1 calc R
C6 C 0.15115(15) 0.5342(7) 0.1692(4) 0.0256(15) Uani 1 1 d .
H6A H 0.1542 0.4108 0.1748 0.031 Uiso 1 1 calc R
H6B H 0.1655 0.5875 0.2248 0.031 Uiso 1 1 calc R
C7 C 0.15947(15) 0.5947(7) 0.0715(5) 0.0277(16) Uani 1 1 d .
H7A H 0.1438 0.5504 0.0161 0.033 Uiso 1 1 calc R
H7B H 0.1583 0.7192 0.0689 0.033 Uiso 1 1 calc R
C8 C 0.19171(15) 0.5397(7) 0.0577(4) 0.0283(16) Uani 1 1 d .
H8A H 0.2074 0.5849 0.1128 0.034 Uiso 1 1 calc R
H8B H 0.1929 0.4152 0.0608 0.034 Uiso 1 1 calc R
C9 C 0.19965(15) 0.5982(7) -0.0390(5) 0.0285(16) Uani 1 1 d .
H9A H 0.1989 0.7228 -0.0413 0.034 Uiso 1 1 calc R
H9B H 0.1836 0.5554 -0.0939 0.034 Uiso 1 1 calc R
C10 C 0.23132(15) 0.5409(7) -0.0550(5) 0.0294(17) Uani 1 1 d .
H10A H 0.2321 0.4163 -0.0520 0.035 Uiso 1 1 calc R
H10B H 0.2473 0.5844 -0.0003 0.035 Uiso 1 1 calc R
C11 C 0.23934(15) 0.5981(7) -0.1525(5) 0.0308(17) Uani 1 1 d .
H11A H 0.2235 0.5538 -0.2073 0.037 Uiso 1 1 calc R
H11B H 0.2384 0.7227 -0.1557 0.037 Uiso 1 1 calc R
C12 C 0.27117(15) 0.5412(7) -0.1673(5) 0.0293(16) Uani 1 1 d .
H12A H 0.2720 0.4166 -0.1652 0.035 Uiso 1 1 calc R
H12B H 0.2870 0.5839 -0.1119 0.035 Uiso 1 1 calc R
C13 C 0.27936(15) 0.6009(7) -0.2641(5) 0.0285(16) Uani 1 1 d .
H13A H 0.2637 0.5572 -0.3194 0.034 Uiso 1 1 calc R
H13B H 0.2783 0.7255 -0.2665 0.034 Uiso 1 1 calc R
C14 C 0.31121(15) 0.5457(7) -0.2781(5) 0.0301(17) Uani 1 1 d .
H14A H 0.3122 0.4212 -0.2756 0.036 Uiso 1 1 calc R
H14B H 0.3269 0.5895 -0.2227 0.036 Uiso 1 1 calc R
C15 C 0.31958(15) 0.6051(7) -0.3749(5) 0.0286(17) Uani 1 1 d .
H15A H 0.3036 0.5634 -0.4302 0.034 Uiso 1 1 calc R
H15B H 0.3189 0.7298 -0.3767 0.034 Uiso 1 1 calc R
C16 C 0.35135(15) 0.5474(7) -0.3908(5) 0.0285(16) Uani 1 1 d .
H16A H 0.3674 0.5919 -0.3367 0.034 Uiso 1 1 calc R
H16B H 0.3523 0.4229 -0.3874 0.034 Uiso 1 1 calc R
C17 C 0.35887(15) 0.6036(7) -0.4884(5) 0.0274(16) Uani 1 1 d .
H17A H 0.3592 0.7283 -0.4902 0.033 Uiso 1 1 calc R
H17B H 0.3421 0.5649 -0.5423 0.033 Uiso 1 1 calc R
C18 C 0.38991(15) 0.5378(8) -0.5073(4) 0.0267(16) Uani 1 1 d .
H18A H 0.3902 0.4134 -0.5022 0.032 Uiso 1 1 calc R
H18B H 0.4069 0.5822 -0.4560 0.032 Uiso 1 1 calc R
C19 C 0.39574(16) 0.5890(7) -0.6092(5) 0.0309(17) Uani 1 1 d .
H19A H 0.4148 0.5351 -0.6206 0.046 Uiso 1 1 calc R
H19B H 0.3979 0.7117 -0.6119 0.046 Uiso 1 1 calc R
H19C H 0.3782 0.5529 -0.6600 0.046 Uiso 1 1 calc R

loop_
_atom_site_aniso_label
_atom_site_aniso_U_11
_atom_site_aniso_U_22
_atom_site_aniso_U_33
_atom_site_aniso_U_23
_atom_site_aniso_U_13
_atom_site_aniso_U_12
Co1 0.0317(9) 0.0037(6) 0.0691(10) 0.000 0.0143(8) 0.000
Cl1 0.0402(11) 0.0053(7) 0.0364(9) -0.0006(7) 0.0117(8) -0.0025(7)
Cl2 0.0396(11) 0.0147(8) 0.0201(8) -0.0024(6) 0.0081(7) 0.0024(7)
Cl3 0.0385(10) 0.0159(8) 0.0232(9) -0.0039(7) 0.0053(7) -0.0014(7)
B1 0.045(5) 0.010(4) 0.016(4) 0.001(3) 0.010(4) -0.002(3)
O1 0.025(3) 0.006(2) 0.032(3) -0.0009(17) 0.007(2) 0.0002(18)
O2 0.031(3) 0.009(2) 0.024(2) -0.0025(17) 0.008(2) 0.0000(19)
O3 0.030(3) 0.009(2) 0.034(3) 0.0007(17) 0.009(2) 0.0032(19)
N1 0.034(3) 0.005(2) 0.025(3) 0.004(2) 0.008(3) 0.001(2)
N2 0.035(4) 0.006(2) 0.023(3) 0.004(2) 0.005(3) 0.000(2)
N3 0.034(4) 0.008(3) 0.023(3) 0.000(2) 0.003(3) 0.000(2)
C1 0.031(3) 0.006(3) 0.016(3) 0.001(2) 0.004(3) -0.004(2)
C2 0.030(4) 0.015(3) 0.007(3) 0.001(2) 0.001(3) 0.000(3)
C3 0.031(3) 0.008(3) 0.013(3) 0.002(2) 0.003(3) -0.002(2)
C4 0.036(4) 0.008(3) 0.025(3) 0.001(3) 0.009(3) 0.000(3)
C5 0.033(4) 0.013(3) 0.030(4) 0.007(3) 0.006(3) 0.001(3)
C6 0.036(4) 0.012(3) 0.030(4) 0.000(3) 0.008(3) 0.000(3)
C7 0.037(5) 0.017(3) 0.029(4) -0.004(3) 0.006(3) -0.003(3)
C8 0.037(5) 0.015(3) 0.031(4) -0.003(3) 0.003(3) 0.001(3)
C9 0.032(4) 0.017(3) 0.034(4) 0.001(3) 0.001(3) 0.003(3)
C10 0.043(5) 0.010(3) 0.036(4) -0.004(3) 0.009(4) -0.003(3)
C11 0.038(5) 0.012(3) 0.042(4) -0.002(3) 0.005(4) -0.002(3)
C12 0.035(4) 0.012(3) 0.042(4) -0.003(3) 0.011(3) -0.001(3)
C13 0.035(5) 0.011(3) 0.040(4) -0.004(3) 0.007(3) -0.004(3)
C14 0.035(4) 0.015(3) 0.042(4) 0.002(3) 0.012(4) -0.002(3)
C15 0.037(5) 0.011(3) 0.038(4) -0.003(3) 0.006(4) 0.000(3)
C16 0.035(4) 0.019(3) 0.032(4) 0.002(3) 0.006(3) -0.002(3)
C17 0.038(5) 0.013(3) 0.032(4) 0.000(3) 0.008(3) -0.001(3)
C18 0.031(4) 0.020(3) 0.030(4) 0.003(3) 0.009(3) -0.002(3)
C19 0.035(5) 0.018(3) 0.043(4) 0.003(3) 0.014(4) 0.002(3)

loop_
_atom_type_symbol
_atom_type_description
_atom_type_scat_dispersion_real
_atom_type_scat_dispersion_imag
_atom_type_scat_source
C C 0.0033 0.0016 'International Tables Vol C Tables 4.2.6.8 and 6.1.1.4'
H H 0.0000 0.0000 'International Tables Vol C Tables 4.2.6.8 and 6.1.1.4'
B B 0.0013 0.0007 'International Tables Vol C Tables 4.2.6.8 and 6.1.1.4'
N N 0.0061 0.0033 'International Tables Vol C Tables 4.2.6.8 and 6.1.1.4'
O O 0.0106 0.0060 'International Tables Vol C Tables 4.2.6.8 and 6.1.1.4'
Cl Cl 0.1484 0.1585 'International Tables Vol C Tables 4.2.6.8 and 6.1.1.4'
Co Co 0.3494 0.9721 'International Tables Vol C Tables 4.2.6.8 and 6.1.1.4'

loop_
_geom_angle_atom_site_label_1
_geom_angle_atom_site_label_2
_geom_angle_atom_site_label_3
_geom_angle
_geom_angle_site_symmetry_1
_geom_angle_site_symmetry_3
N1 Co1 N1 81.7(3) . 2
N1 Co1 N2 138.8(2) 2 .
N1 Co1 N2 85.1(2) 2 2
N1 Co1 N2 85.1(2) . .
N1 Co1 N2 138.8(2) . 2
N1 Co1 N3 134.4(2) 2 2
N1 Co1 N3 85.0(2) 2 .
N1 Co1 N3 134.4(2) . .
N1 Co1 N3 85.0(2) . 2
N2 Co1 N2 127.7(3) . 2
N2 Co1 N3 82.5(2) 2 .
N2 Co1 N3 76.9(2) . .
N2 Co1 N3 76.9(2) 2 2
N2 Co1 N3 82.5(2) . 2
N3 Co1 N3 132.2(3) 2 .
O1 B1 O3 107.1(5) . 2
O1 B1 C4 110.6(5) . .
O2 B1 O1 110.1(5) . .
O2 B1 O3 108.5(5) . 2
O2 B1 C4 109.8(5) . .
O3 B1 C4 110.7(5) 2 .
N1 O1 B1 115.6(4) . .
N2 O2 B1 115.0(5) . .
N3 O3 B1 113.4(5) . 2
O1 N1 Co1 125.9(3) . .
C1 N1 Co1 115.9(4) . .
C1 N1 O1 118.2(4) . .
O2 N2 Co1 124.0(4) . .
C2 N2 Co1 118.2(4) . .
C2 N2 O2 117.8(5) . .
O3 N3 Co1 124.8(4) . .
C3 N3 Co1 117.5(4) . .
C3 N3 O3 117.7(5) . .
N1 C1 Cl1 123.4(5) . .
N1 C1 C1 113.2(3) . 2
C1 C1 Cl1 123.4(2) 2 .
N2 C2 Cl2 123.5(5) . .
N2 C2 C3 113.8(5) . .
C3 C2 Cl2 122.8(4) . .
N3 C3 Cl3 124.5(5) . .
N3 C3 C2 113.6(5) . .
C2 C3 Cl3 121.8(4) . .
B1 C4 H4A 108.6 . .
B1 C4 H4B 108.6 . .
H4A C4 H4B 107.6 . .
C5 C4 B1 114.7(5) . .
C5 C4 H4A 108.6 . .
C5 C4 H4B 108.6 . .
C4 C5 H5A 108.4 . .
C4 C5 H5B 108.4 . .
H5A C5 H5B 107.5 . .
C6 C5 C4 115.5(5) . .
C6 C5 H5A 108.4 . .
C6 C5 H5B 108.4 . .
C5 C6 H6A 108.9 . .
C5 C6 H6B 108.9 . .
C5 C6 C7 113.3(5) . .
H6A C6 H6B 107.7 . .
C7 C6 H6A 108.9 . .
C7 C6 H6B 108.9 . .
C6 C7 H7A 108.8 . .
C6 C7 H7B 108.8 . .
H7A C7 H7B 107.7 . .
C8 C7 C6 113.8(5) . .
C8 C7 H7A 108.8 . .
C8 C7 H7B 108.8 . .
C7 C8 H8A 108.9 . .
C7 C8 H8B 108.9 . .
H8A C8 H8B 107.7 . .
C9 C8 C7 113.5(5) . .
C9 C8 H8A 108.9 . .
C9 C8 H8B 108.9 . .
C8 C9 H9A 108.7 . .
C8 C9 H9B 108.7 . .
C8 C9 C10 114.2(5) . .
H9A C9 H9B 107.6 . .
C10 C9 H9A 108.7 . .
C10 C9 H9B 108.7 . .
C9 C10 H10A 108.6 . .
C9 C10 H10B 108.6 . .
C9 C10 C11 114.5(5) . .
H10A C10 H10B 107.6 . .
C11 C10 H10A 108.6 . .
C11 C10 H10B 108.6 . .
C10 C11 H11A 108.8 . .
C10 C11 H11B 108.8 . .
H11A C11 H11B 107.7 . .
C12 C11 C10 114.0(5) . .
C12 C11 H11A 108.8 . .
C12 C11 H11B 108.8 . .
C11 C12 H12A 108.8 . .
C11 C12 H12B 108.8 . .
C11 C12 C13 113.9(5) . .
H12A C12 H12B 107.7 . .
C13 C12 H12A 108.8 . .
C13 C12 H12B 108.8 . .
C12 C13 H13A 108.8 . .
C12 C13 H13B 108.8 . .
H13A C13 H13B 107.7 . .
C14 C13 C12 113.8(5) . .
C14 C13 H13A 108.8 . .
C14 C13 H13B 108.8 . .
C13 C14 H14A 108.7 . .
C13 C14 H14B 108.7 . .
C13 C14 C15 114.1(5) . .
H14A C14 H14B 107.6 . .
C15 C14 H14A 108.7 . .
C15 C14 H14B 108.7 . .
C14 C15 H15A 108.6 . .
C14 C15 H15B 108.6 . .
H15A C15 H15B 107.6 . .
C16 C15 C14 114.6(5) . .
C16 C15 H15A 108.6 . .
C16 C15 H15B 108.6 . .
C15 C16 H16A 108.8 . .
C15 C16 H16B 108.8 . .
H16A C16 H16B 107.7 . .
C17 C16 C15 113.8(5) . .
C17 C16 H16A 108.8 . .
C17 C16 H16B 108.8 . .
C16 C17 H17A 108.7 . .
C16 C17 H17B 108.7 . .
C16 C17 C18 114.1(5) . .
H17A C17 H17B 107.6 . .
C18 C17 H17A 108.7 . .
C18 C17 H17B 108.7 . .
C17 C18 H18A 109.1 . .
C17 C18 H18B 109.1 . .
C17 C18 C19 112.3(5) . .
H18A C18 H18B 107.9 . .
C19 C18 H18A 109.1 . .
C19 C18 H18B 109.1 . .
C18 C19 H19A 109.5 . .
C18 C19 H19B 109.5 . .
C18 C19 H19C 109.5 . .
H19A C19 H19B 109.5 . .
H19A C19 H19C 109.5 . .
H19B C19 H19C 109.5 . .

loop_
_geom_bond_atom_site_label_1
_geom_bond_atom_site_label_2
_geom_bond_distance
_geom_bond_site_symmetry_2
Co1 N1 1.908(5) .
Co1 N1 1.908(5) 2
Co1 N2 2.012(5) .
Co1 N2 2.012(5) 2
Co1 N3 2.031(5) 2
Co1 N3 2.031(5) .
Cl1 C1 1.705(5) .
Cl2 C2 1.715(6) .
Cl3 C3 1.691(6) .
B1 O1 1.536(8) .
B1 O2 1.502(8) .
B1 O3 1.545(7) 2
B1 C4 1.557(9) .
O1 N1 1.359(6) .
O2 N2 1.370(6) .
O3 B1 1.545(7) 2
O3 N3 1.361(6) .
N1 C1 1.312(7) .
N2 C2 1.312(7) .
N3 C3 1.313(7) .
C1 C1 1.460(11) 2
C2 C3 1.459(8) .
C4 H4A 0.9900 .
C4 H4B 0.9900 .
C4 C5 1.534(8) .
C5 H5A 0.9900 .
C5 H5B 0.9900 .
C5 C6 1.516(8) .
C6 H6A 0.9900 .
C6 H6B 0.9900 .
C6 C7 1.546(8) .
C7 H7A 0.9900 .
C7 H7B 0.9900 .
C7 C8 1.531(8) .
C8 H8A 0.9900 .
C8 H8B 0.9900 .
C8 C9 1.522(8) .
C9 H9A 0.9900 .
C9 H9B 0.9900 .
C9 C10 1.522(8) .
C10 H10A 0.9900 .
C10 H10B 0.9900 .
C10 C11 1.531(8) .
C11 H11A 0.9900 .
C11 H11B 0.9900 .
C11 C12 1.523(8) .
C12 H12A 0.9900 .
C12 H12B 0.9900 .
C12 C13 1.530(8) .
C13 H13A 0.9900 .
C13 H13B 0.9900 .
C13 C14 1.516(8) .
C14 H14A 0.9900 .
C14 H14B 0.9900 .
C14 C15 1.532(8) .
C15 H15A 0.9900 .
C15 H15B 0.9900 .
C15 C16 1.527(8) .
C16 H16A 0.9900 .
C16 H16B 0.9900 .
C16 C17 1.520(8) .
C17 H17A 0.9900 .
C17 H17B 0.9900 .
C17 C18 1.531(8) .
C18 H18A 0.9900 .
C18 H18B 0.9900 .
C18 C19 1.537(8) .
C19 H19A 0.9800 .
C19 H19B 0.9800 .
C19 H19C 0.9800 .

loop_
_geom_torsion_atom_site_label_1
_geom_torsion_atom_site_label_2
_geom_torsion_atom_site_label_3
_geom_torsion_atom_site_label_4
_geom_torsion
_geom_torsion_site_symmetry_1
_geom_torsion_site_symmetry_4
Co1 N1 C1 Cl1 177.6(3) . .
Co1 N1 C1 C1 -2.7(8) . 2
Co1 N2 C2 Cl2 -179.4(3) . .
Co1 N2 C2 C3 0.2(6) . .
Co1 N3 C3 Cl3 178.8(3) . .
Co1 N3 C3 C2 1.0(6) . .
Cl2 C2 C3 Cl3 1.0(7) . .
Cl2 C2 C3 N3 178.8(4) . .
B1 O1 N1 Co1 0.6(6) . .
B1 O1 N1 C1 177.0(5) . .
B1 O2 N2 Co1 -2.6(6) . .
B1 O2 N2 C2 178.2(5) . .
B1 O3 N3 Co1 -5.0(6) 2 .
B1 O3 N3 C3 173.9(5) 2 .
B1 C4 C5 C6 -164.2(5) . .
O1 B1 O2 N2 -54.1(6) . .
O1 B1 C4 C5 -66.0(6) . .
O1 N1 C1 Cl1 0.9(7) . .
O1 N1 C1 C1 -179.4(5) . 2
O2 B1 O1 N1 57.1(6) . .
O2 B1 C4 C5 55.7(6) . .
O2 N2 C2 Cl2 -0.2(7) . .
O2 N2 C2 C3 179.4(4) . .
O3 B1 O1 N1 -60.7(6) 2 .
O3 B1 O2 N2 62.8(6) 2 .
O3 B1 C4 C5 175.5(4) 2 .
O3 N3 C3 Cl3 -0.2(7) . .
O3 N3 C3 C2 -177.9(4) . .
N1 Co1 N1 O1 177.5(6) 2 .
N1 Co1 N1 C1 1.0(3) 2 .
N1 Co1 N2 O2 43.3(4) . .
N1 Co1 N2 O2 114.7(4) 2 .
N1 Co1 N2 C2 -66.1(5) 2 .
N1 Co1 N2 C2 -137.5(4) . .
N1 Co1 N3 O3 -112.4(4) . .
N1 Co1 N3 O3 -39.2(4) 2 .
N1 Co1 N3 C3 142.0(4) 2 .
N1 Co1 N3 C3 68.8(5) . .
N2 Co1 N1 O1 -41.7(4) . .
N2 Co1 N1 O1 104.9(5) 2 .
N2 Co1 N1 C1 141.9(4) . .
N2 Co1 N1 C1 -71.6(5) 2 .
N2 Co1 N2 O2 -109.3(4) 2 .
N2 Co1 N2 C2 69.8(4) 2 .
N2 Co1 N3 O3 178.1(4) . .
N2 Co1 N3 O3 46.5(4) 2 .
N2 Co1 N3 C3 -0.7(4) . .
N2 Co1 N3 C3 -132.3(4) 2 .
N2 C2 C3 Cl3 -178.6(4) . .
N2 C2 C3 N3 -0.7(7) . .
N3 Co1 N1 O1 41.3(4) 2 .
N3 Co1 N1 O1 -107.9(5) . .
N3 Co1 N1 C1 -135.2(4) 2 .
N3 Co1 N1 C1 75.7(5) . .
N3 Co1 N2 O2 -178.9(4) . .
N3 Co1 N2 O2 -42.3(4) 2 .
N3 Co1 N2 C2 0.3(4) . .
N3 Co1 N2 C2 136.9(4) 2 .
N3 Co1 N3 O3 111.2(4) 2 .
N3 Co1 N3 C3 -67.6(4) 2 .
C4 B1 O1 N1 178.7(4) . .
C4 B1 O2 N2 -176.1(4) . .
C4 C5 C6 C7 176.1(5) . .
C5 C6 C7 C8 -174.6(5) . .
C6 C7 C8 C9 179.5(5) . .
C7 C8 C9 C10 -178.6(5) . .
C8 C9 C10 C11 179.5(5) . .
C9 C10 C11 C12 179.6(5) . .
C10 C11 C12 C13 -179.0(5) . .
C11 C12 C13 C14 179.4(5) . .
C12 C13 C14 C15 180.0(5) . .
C13 C14 C15 C16 -178.9(5) . .
C14 C15 C16 C17 178.5(5) . .
C15 C16 C17 C18 -176.7(5) . .
C16 C17 C18 C19 176.7(5) . .
